data_7031619
loop_
_publ_author_name
'Han, Min-Le'
'Duan, Ya-Ping'
'Li, Dong-Sheng'
'Wang, Hai-Bin'
'Zhao, Jun'
'Wang, Yao-Yu'

_publ_section_title
;
 Positional isomeric tunable two Co(ii) 6-connected 3-D frameworks with
 pentanuclear to binuclear units: structures, ion-exchange and magnetic
 properties.
;
_journal_issue 41
_journal_name_full 'Dalton transactions (Cambridge, England : 2003)'
_journal_page_first 15450
_journal_page_last 15456
_journal_paper_doi 10.1039/c4dt01086h
_journal_volume 43
_journal_year 2014
_chemical_formula_sum 'C48 H48 Co2 N8 O10'
_chemical_formula_weight 1014.80
_chemical_name_systematic
;
 ?
;
_space_group_IT_number 7
_symmetry_cell_setting monoclinic
_symmetry_space_group_name_Hall 'P -2yc'
_symmetry_space_group_name_H-M 'P 1 c 1'
_atom_sites_solution_hydrogens geom
_atom_sites_solution_primary direct
_atom_sites_solution_secondary difmap
_audit_creation_method SHELXL-97
_cell_angle_alpha 90.00
_cell_angle_beta 96.00(3)
_cell_angle_gamma 90.00
_cell_formula_units_Z 2
_cell_length_a 11.020(2)
_cell_length_b 9.7200(19)
_cell_length_c 21.600(4)
_cell_measurement_temperature 296(2)
_cell_volume 2301.0(8)
_computing_cell_refinement 'Bruker XSCANS'
_computing_data_collection 'Bruker XSCANS'
_computing_data_reduction 'Bruker SHELXTL'
_computing_molecular_graphics 'Bruker SHELXTL'
_computing_publication_material 'Bruker SHELXTL'
_computing_structure_refinement 'SHELXL-97 (Sheldrick, 1997)'
_computing_structure_solution 'SHELXS-97 (Sheldrick, 1990)'
_diffrn_ambient_temperature 296(2)
_diffrn_measured_fraction_theta_full 0.995
_diffrn_measured_fraction_theta_max 0.995
_diffrn_measurement_device_type 'Bruker P4'
_diffrn_measurement_method '\w scans'
_diffrn_radiation_monochromator graphite
_diffrn_radiation_source 'fine-focus sealed tube'
_diffrn_radiation_type MoK\a
_diffrn_radiation_wavelength 0.71073
_diffrn_reflns_av_R_equivalents 0.0359
_diffrn_reflns_av_sigmaI/netI 0.0525
_diffrn_reflns_limit_h_max 13
_diffrn_reflns_limit_h_min -13
_diffrn_reflns_limit_k_max 11
_diffrn_reflns_limit_k_min -10
_diffrn_reflns_limit_l_max 25
_diffrn_reflns_limit_l_min -26
_diffrn_reflns_number 21731
_diffrn_reflns_theta_full 25.37
_diffrn_reflns_theta_max 25.37
_diffrn_reflns_theta_min 3.02
_exptl_absorpt_coefficient_mu 0.790
_exptl_absorpt_correction_T_max 0.8775
_exptl_absorpt_correction_T_min 0.8581
_exptl_absorpt_correction_type none
_exptl_crystal_density_diffrn 1.465
_exptl_crystal_density_method 'not measured'
_exptl_crystal_F_000 1052
_exptl_crystal_size_max 0.20
_exptl_crystal_size_mid 0.19
_exptl_crystal_size_min 0.17
_refine_diff_density_max 0.292
_refine_diff_density_min -0.239
_refine_diff_density_rms 0.047
_refine_ls_abs_structure_details 'Flack H D (1983), Acta Cryst. A39, 876-881'
_refine_ls_abs_structure_Flack 0.008(9)
_refine_ls_extinction_method none
_refine_ls_goodness_of_fit_ref 1.078
_refine_ls_hydrogen_treatment mixed
_refine_ls_matrix_type full
_refine_ls_number_parameters 613
_refine_ls_number_reflns 7915
_refine_ls_number_restraints 2
_refine_ls_restrained_S_all 1.078
_refine_ls_R_factor_all 0.0442
_refine_ls_R_factor_gt 0.0375
_refine_ls_shift/su_max 0.000
_refine_ls_shift/su_mean 0.000
_refine_ls_structure_factor_coef Fsqd
_refine_ls_weighting_details 'calc w=1/[\s^2^(Fo^2^)+(0.0263P)^2^+0.0000P] where P=(Fo^2^+2Fc^2^)/3'
_refine_ls_weighting_scheme calc
_refine_ls_wR_factor_gt 0.0691
_refine_ls_wR_factor_ref 0.0730
_reflns_number_gt 7199
_reflns_number_total 7915
_reflns_threshold_expression >2sigma(I)
_cod_data_source_file c4dt01086h2.cif
_cod_data_source_block z
_cod_depositor_comments
;
The following automatic conversions were performed:

'_symmetry_cell_setting' value 'Monoclinic' changed to 'monoclinic'
according to
/usr/data/users/saulius/crontab/automatic-downloads/rss-feeds/RSC/lib/dictionaries/cif_core.dic
dictionary named 'cif_core.dic' version 2.4.2 from 2011-04-26.

Automatic conversion script
Id: cif_fix_values 2281 2013-09-26 08:29:07Z andrius 

 Adding full bibliography for 7031619--7031620.cif.
;
_cod_original_sg_symbol_H-M Pc
_cod_database_code 7031619

loop_
_symmetry_equiv_pos_as_xyz
'x, y, z'
'x, -y, z+1/2'

loop_
_atom_site_label
_atom_site_type_symbol
_atom_site_fract_x
_atom_site_fract_y
_atom_site_fract_z
_atom_site_U_iso_or_equiv
_atom_site_adp_type
_atom_site_occupancy
_atom_site_symmetry_multiplicity
_atom_site_calc_flag
_atom_site_refinement_flags
Co1 Co 0.02447(3) 0.92504(4) 0.81869(2) 0.03143(11) Uani 1 1 d .
Co2 Co -0.19966(3) 0.79806(4) 0.91646(2) 0.03062(11) Uani 1 1 d .
O1 O -0.2526(2) 0.9882(2) 0.88005(11) 0.0450(6) Uani 1 1 d .
O2 O -0.1200(2) 1.0662(2) 0.81824(12) 0.0486(6) Uani 1 1 d .
O3 O -0.8724(2) 1.0781(2) 0.86872(12) 0.0487(7) Uani 1 1 d .
O4 O -0.8481(2) 0.9992(3) 0.96593(12) 0.0550(7) Uani 1 1 d .
O5 O -0.00615(18) 0.8287(2) 0.90608(10) 0.0312(5) Uani 1 1 d .
H5A H 0.0253 0.8785 0.9359 0.047 Uiso 1 1 d R
H5B H 0.0298 0.7512 0.9086 0.047 Uiso 1 1 d R
O6 O -0.2187(2) 0.6962(3) 0.83206(11) 0.0413(6) Uani 1 1 d .
O7 O -0.0787(2) 0.7728(2) 0.77274(10) 0.0434(6) Uani 1 1 d .
O8 O -0.1560(2) 0.3892(2) 0.46133(11) 0.0435(6) Uani 1 1 d .
O9 O 0.0169(2) 0.4429(2) 0.42203(11) 0.0416(6) Uani 1 1 d .
O10 O 0.0315(4) 0.3572(3) 0.82518(15) 0.0903(10) Uani 1 1 d .
H10A H 0.0453 0.4123 0.8557 0.135 Uiso 1 1 d R
H10B H 0.0581 0.2777 0.8358 0.135 Uiso 1 1 d R
N1 N 0.0615(3) 1.0112(3) 0.73254(13) 0.0389(7) Uani 1 1 d .
N2 N 0.0752(3) 1.1528(3) 0.65458(14) 0.0478(8) Uani 1 1 d .
N3 N 0.4426(2) 1.3328(3) 0.45221(13) 0.0385(7) Uani 1 1 d .
N4 N 0.6143(3) 1.2405(3) 0.42947(14) 0.0381(7) Uani 1 1 d .
N5 N 0.1840(2) 0.7980(3) 0.81587(13) 0.0368(6) Uani 1 1 d .
N6 N 0.3697(3) 0.7443(3) 0.79427(15) 0.0493(8) Uani 1 1 d .
N7 N 0.7826(3) 1.0689(3) 0.60181(13) 0.0475(8) Uani 1 1 d .
N8 N 0.8207(3) 1.1081(3) 0.50596(13) 0.0406(7) Uani 1 1 d .
C1 C -0.2141(3) 1.0758(3) 0.84549(15) 0.0324(7) Uani 1 1 d .
C2 C -0.2865(3) 1.2086(3) 0.83404(18) 0.0404(9) Uani 1 1 d .
H2A H -0.2359 1.2844 0.8507 0.049 Uiso 1 1 calc R
H2B H -0.3021 1.2223 0.7894 0.049 Uiso 1 1 calc R
C3 C -0.4058(3) 1.2160(3) 0.86126(17) 0.0374(8) Uani 1 1 d .
C4 C -0.5171(3) 1.2139(4) 0.82439(17) 0.0465(9) Uani 1 1 d .
H4 H -0.5174 1.2126 0.7813 0.056 Uiso 1 1 calc R
C5 C -0.6276(3) 1.2138(4) 0.84965(19) 0.0487(9) Uani 1 1 d .
H5 H -0.7002 1.2141 0.8235 0.058 Uiso 1 1 calc R
C6 C -0.6307(3) 1.2133(3) 0.91427(17) 0.0385(8) Uani 1 1 d .
C7 C -0.5206(3) 1.2162(3) 0.95089(17) 0.0413(8) Uani 1 1 d .
H7 H -0.5199 1.2165 0.9940 0.050 Uiso 1 1 calc R
C8 C -0.4110(3) 1.2187(3) 0.92488(17) 0.0415(9) Uani 1 1 d .
H8 H -0.3385 1.2223 0.9511 0.050 Uiso 1 1 calc R
C9 C -0.7504(3) 1.2105(3) 0.94300(19) 0.0419(9) Uani 1 1 d .
H9A H -0.7963 1.2928 0.9304 0.050 Uiso 1 1 calc R
H9B H -0.7331 1.2131 0.9879 0.050 Uiso 1 1 calc R
C10 C -0.8299(3) 1.0846(4) 0.92515(18) 0.0394(9) Uani 1 1 d .
C11 C -0.1593(3) 0.6921(3) 0.78550(15) 0.0332(8) Uani 1 1 d .
C12 C -0.1903(4) 0.5702(4) 0.74142(16) 0.0454(9) Uani 1 1 d .
H12A H -0.1480 0.4897 0.7593 0.055 Uiso 1 1 calc R
H12B H -0.2771 0.5522 0.7402 0.055 Uiso 1 1 calc R
C13 C -0.1599(3) 0.5851(3) 0.67572(16) 0.0394(8) Uani 1 1 d .
C14 C -0.2498(4) 0.5783(4) 0.62626(18) 0.0490(10) Uani 1 1 d .
H14 H -0.3307 0.5683 0.6340 0.059 Uiso 1 1 calc R
C15 C -0.2217(4) 0.5860(4) 0.56517(17) 0.0481(9) Uani 1 1 d .
H15 H -0.2841 0.5792 0.5328 0.058 Uiso 1 1 calc R
C16 C -0.1033(3) 0.6035(3) 0.55152(16) 0.0397(8) Uani 1 1 d .
C17 C -0.0138(3) 0.6152(4) 0.60072(17) 0.0429(9) Uani 1 1 d .
H17 H 0.0664 0.6307 0.5928 0.051 Uiso 1 1 calc R
C18 C -0.0407(3) 0.6044(4) 0.66166(16) 0.0436(9) Uani 1 1 d .
H18 H 0.0221 0.6102 0.6939 0.052 Uiso 1 1 calc R
C19 C -0.0712(4) 0.6094(3) 0.48517(16) 0.0443(9) Uani 1 1 d .
H19A H 0.0085 0.6516 0.4850 0.053 Uiso 1 1 calc R
H19B H -0.1299 0.6678 0.4611 0.053 Uiso 1 1 calc R
C20 C -0.0694(3) 0.4689(3) 0.45343(14) 0.0332(8) Uani 1 1 d .
C21 C 0.0465(3) 1.1376(4) 0.71309(17) 0.0481(9) Uani 1 1 d .
H21 H 0.0193 1.2087 0.7369 0.058 Uiso 1 1 calc R
C22 C 0.1013(4) 0.9423(4) 0.68312(18) 0.0529(10) Uani 1 1 d .
H22 H 0.1206 0.8492 0.6829 0.063 Uiso 1 1 calc R
C23 C 0.1084(4) 1.0285(4) 0.63526(18) 0.0538(10) Uani 1 1 d .
H23 H 0.1317 1.0065 0.5963 0.065 Uiso 1 1 calc R
C24 C 0.0663(4) 1.2789(5) 0.6183(2) 0.0703(14) Uani 1 1 d .
H24A H 0.0219 1.3470 0.6398 0.084 Uiso 1 1 calc R
H24B H 0.0200 1.2608 0.5784 0.084 Uiso 1 1 calc R
C25 C 0.1894(4) 1.3373(4) 0.6073(2) 0.0510(10) Uani 1 1 d .
C26 C 0.2166(3) 1.3595(4) 0.54759(18) 0.0452(9) Uani 1 1 d .
H26 H 0.1594 1.3354 0.5146 0.054 Uiso 1 1 calc R
C27 C 0.3253(4) 1.4162(4) 0.53476(17) 0.0446(9) Uani 1 1 d .
C28 C 0.4088(5) 1.4492(6) 0.5840(2) 0.098(2) Uani 1 1 d .
H28 H 0.4832 1.4876 0.5766 0.118 Uiso 1 1 calc R
C29 C 0.3845(6) 1.4265(8) 0.6438(3) 0.135(3) Uani 1 1 d .
H29 H 0.4423 1.4489 0.6768 0.162 Uiso 1 1 calc R
C30 C 0.2742(6) 1.3704(6) 0.6552(2) 0.0939(18) Uani 1 1 d .
H30 H 0.2577 1.3552 0.6960 0.113 Uiso 1 1 calc R
C31 C 0.3544(3) 1.4356(4) 0.46916(18) 0.0485(10) Uani 1 1 d .
H31A H 0.2800 1.4280 0.4411 0.058 Uiso 1 1 calc R
H31B H 0.3876 1.5270 0.4646 0.058 Uiso 1 1 calc R
C32 C 0.5579(3) 1.3549(4) 0.43781(16) 0.0384(8) Uani 1 1 d .
H32 H 0.5923 1.4416 0.4343 0.046 Uiso 1 1 calc R
C33 C 0.4261(3) 1.1946(4) 0.45287(19) 0.0509(10) Uani 1 1 d .
H33 H 0.3564 1.1477 0.4617 0.061 Uiso 1 1 calc R
C34 C 0.5312(3) 1.1392(4) 0.43817(19) 0.0495(10) Uani 1 1 d .
H34 H 0.5455 1.0454 0.4344 0.059 Uiso 1 1 calc R
C35 C 0.2926(3) 0.8466(4) 0.80577(18) 0.0463(9) Uani 1 1 d .
H35 H 0.3130 0.9394 0.8065 0.056 Uiso 1 1 calc R
C36 C 0.1935(4) 0.6595(4) 0.81041(18) 0.0479(9) Uani 1 1 d .
H36 H 0.1313 0.5970 0.8152 0.057 Uiso 1 1 calc R
C37 C 0.3060(4) 0.6260(4) 0.79705(18) 0.0516(10) Uani 1 1 d .
H37 H 0.3349 0.5377 0.7908 0.062 Uiso 1 1 calc R
C38 C 0.4951(4) 0.7612(6) 0.7795(2) 0.0730(14) Uani 1 1 d .
H38A H 0.5308 0.6712 0.7746 0.088 Uiso 1 1 calc R
H38B H 0.5421 0.8070 0.8140 0.088 Uiso 1 1 calc R
C39 C 0.5033(3) 0.8441(5) 0.72063(18) 0.0600(12) Uani 1 1 d .
C40 C 0.4128(4) 0.8436(7) 0.6718(2) 0.104(2) Uani 1 1 d .
H40 H 0.3440 0.7889 0.6736 0.125 Uiso 1 1 calc R
C41 C 0.4241(5) 0.9250(9) 0.6195(2) 0.127(3) Uani 1 1 d .
H41 H 0.3619 0.9267 0.5869 0.152 Uiso 1 1 calc R
C42 C 0.5276(4) 1.0028(8) 0.6165(2) 0.107(2) Uani 1 1 d .
H42 H 0.5354 1.0558 0.5813 0.128 Uiso 1 1 calc R
C43 C 0.6198(4) 1.0034(5) 0.66476(17) 0.0637(12) Uani 1 1 d .
C44 C 0.6075(3) 0.9219(4) 0.71645(17) 0.0521(10) Uani 1 1 d .
H44 H 0.6702 0.9195 0.7488 0.063 Uiso 1 1 calc R
C45 C 0.7332(4) 1.0882(5) 0.66161(18) 0.0699(13) Uani 1 1 d .
H45A H 0.7142 1.1847 0.6669 0.084 Uiso 1 1 calc R
H45B H 0.7941 1.0616 0.6952 0.084 Uiso 1 1 calc R
C46 C 0.7781(4) 1.1610(4) 0.55515(17) 0.0485(10) Uani 1 1 d .
H46 H 0.7487 1.2504 0.5575 0.058 Uiso 1 1 calc R
C47 C 0.8303(4) 0.9518(4) 0.58101(19) 0.0537(10) Uani 1 1 d .
H47 H 0.8444 0.8703 0.6032 0.064 Uiso 1 1 calc R
C48 C 0.8533(3) 0.9755(4) 0.52228(18) 0.0487(9) Uani 1 1 d .
H48 H 0.8863 0.9120 0.4965 0.058 Uiso 1 1 calc R

loop_
_atom_site_aniso_label
_atom_site_aniso_U_11
_atom_site_aniso_U_22
_atom_site_aniso_U_33
_atom_site_aniso_U_23
_atom_site_aniso_U_13
_atom_site_aniso_U_12
Co1 0.0280(2) 0.0351(2) 0.0326(2) 0.0007(2) 0.00970(18) -0.0035(2)
Co2 0.0309(2) 0.0334(2) 0.0293(2) 0.0021(2) 0.01148(17) -0.00031(19)
O1 0.0438(14) 0.0424(15) 0.0524(15) 0.0166(12) 0.0231(12) 0.0086(11)
O2 0.0389(14) 0.0479(15) 0.0627(16) 0.0134(12) 0.0224(12) 0.0072(11)
O3 0.0511(16) 0.0468(16) 0.0479(16) 0.0003(12) 0.0036(13) -0.0185(12)
O4 0.0624(18) 0.0565(17) 0.0454(16) 0.0023(13) 0.0023(13) -0.0178(13)
O5 0.0315(12) 0.0335(12) 0.0296(12) -0.0009(10) 0.0084(10) 0.0002(9)
O6 0.0383(14) 0.0554(16) 0.0321(13) -0.0065(11) 0.0128(11) -0.0097(12)
O7 0.0443(14) 0.0496(16) 0.0382(13) -0.0079(11) 0.0140(11) -0.0184(12)
O8 0.0495(15) 0.0404(14) 0.0440(14) -0.0122(11) 0.0210(12) -0.0094(12)
O9 0.0408(14) 0.0396(14) 0.0473(15) -0.0025(11) 0.0183(12) -0.0001(11)
O10 0.162(3) 0.0463(16) 0.062(2) -0.0022(15) 0.012(2) 0.004(2)
N1 0.0403(17) 0.0388(17) 0.0390(16) 0.0053(14) 0.0116(13) -0.0023(13)
N2 0.0489(19) 0.050(2) 0.0475(19) 0.0181(16) 0.0213(15) 0.0061(15)
N3 0.0351(16) 0.0373(17) 0.0455(17) 0.0040(13) 0.0162(14) 0.0039(12)
N4 0.0338(15) 0.0412(17) 0.0412(16) -0.0022(14) 0.0133(13) 0.0010(14)
N5 0.0300(16) 0.0433(18) 0.0384(16) 0.0036(13) 0.0103(13) 0.0000(13)
N6 0.0331(17) 0.061(2) 0.057(2) 0.0109(17) 0.0176(15) 0.0094(16)
N7 0.055(2) 0.056(2) 0.0342(17) 0.0034(15) 0.0136(14) -0.0070(16)
N8 0.0406(17) 0.0460(19) 0.0368(17) 0.0044(14) 0.0121(14) -0.0023(14)
C1 0.0296(18) 0.0326(18) 0.0355(18) 0.0011(15) 0.0062(15) -0.0003(14)
C2 0.037(2) 0.037(2) 0.050(2) 0.0075(17) 0.0149(18) 0.0037(15)
C3 0.0331(19) 0.0300(19) 0.050(2) 0.0013(16) 0.0100(17) 0.0004(14)
C4 0.038(2) 0.058(2) 0.044(2) 0.0046(18) 0.0096(18) 0.0036(16)
C5 0.033(2) 0.056(2) 0.057(2) 0.0002(19) -0.0005(18) -0.0010(17)
C6 0.034(2) 0.0304(19) 0.053(2) -0.0097(16) 0.0106(18) -0.0034(14)
C7 0.034(2) 0.043(2) 0.048(2) -0.0124(17) 0.0070(17) 0.0016(15)
C8 0.031(2) 0.042(2) 0.051(2) -0.0062(17) -0.0027(17) -0.0001(15)
C9 0.0314(19) 0.039(2) 0.057(2) -0.0160(17) 0.0095(17) -0.0016(15)
C10 0.0239(18) 0.043(2) 0.053(2) -0.0127(18) 0.0095(17) 0.0023(15)
C11 0.0311(19) 0.038(2) 0.0303(18) 0.0011(15) 0.0030(15) 0.0011(15)
C12 0.055(2) 0.048(2) 0.0350(19) -0.0105(17) 0.0129(17) -0.0113(18)
C13 0.047(2) 0.038(2) 0.0349(19) -0.0085(15) 0.0129(17) -0.0060(16)
C14 0.040(2) 0.069(3) 0.040(2) -0.0161(19) 0.0114(19) -0.0140(18)
C15 0.048(2) 0.062(3) 0.035(2) -0.0104(18) 0.0018(17) -0.0090(18)
C16 0.052(2) 0.0314(19) 0.0381(19) -0.0078(15) 0.0144(18) -0.0018(16)
C17 0.0352(19) 0.052(2) 0.044(2) -0.0097(17) 0.0132(17) -0.0033(16)
C18 0.041(2) 0.057(2) 0.0324(19) -0.0096(17) 0.0057(16) 0.0016(17)
C19 0.064(2) 0.0336(19) 0.038(2) -0.0028(15) 0.0198(18) -0.0034(17)
C20 0.045(2) 0.0317(18) 0.0238(17) -0.0003(14) 0.0091(16) 0.0030(16)
C21 0.047(2) 0.055(3) 0.046(2) 0.0028(19) 0.0226(19) 0.0036(18)
C22 0.066(3) 0.049(2) 0.047(2) -0.0006(19) 0.022(2) -0.0026(19)
C23 0.062(3) 0.064(3) 0.039(2) 0.004(2) 0.0204(19) 0.004(2)
C24 0.058(3) 0.075(3) 0.083(3) 0.041(3) 0.033(3) 0.008(2)
C25 0.052(2) 0.045(2) 0.059(3) 0.0050(19) 0.019(2) -0.0002(18)
C26 0.042(2) 0.049(2) 0.046(2) 0.0084(18) 0.0105(18) 0.0068(18)
C27 0.048(2) 0.040(2) 0.049(2) -0.0034(17) 0.018(2) -0.0009(17)
C28 0.087(4) 0.143(5) 0.067(3) -0.020(3) 0.024(3) -0.069(4)
C29 0.125(5) 0.222(8) 0.058(4) -0.034(4) 0.005(4) -0.107(6)
C30 0.114(5) 0.126(5) 0.046(3) -0.022(3) 0.033(3) -0.048(4)
C31 0.046(2) 0.050(2) 0.053(2) 0.0088(18) 0.0211(19) 0.0102(17)
C32 0.037(2) 0.038(2) 0.043(2) 0.0048(16) 0.0129(16) -0.0013(16)
C33 0.038(2) 0.048(2) 0.070(3) -0.003(2) 0.020(2) -0.0091(17)
C34 0.046(2) 0.033(2) 0.073(3) 0.0027(19) 0.025(2) 0.0006(18)
C35 0.033(2) 0.052(2) 0.056(2) 0.0112(19) 0.0143(18) -0.0024(18)
C36 0.043(2) 0.045(2) 0.057(2) 0.0090(18) 0.0122(19) -0.0024(17)
C37 0.057(3) 0.045(2) 0.055(2) 0.0005(19) 0.014(2) 0.011(2)
C38 0.037(2) 0.110(4) 0.076(3) 0.031(3) 0.022(2) 0.017(2)
C39 0.034(2) 0.107(4) 0.041(2) 0.007(2) 0.0150(19) 0.003(2)
C40 0.041(3) 0.217(7) 0.054(3) 0.022(4) 0.009(2) -0.023(3)
C41 0.045(3) 0.290(9) 0.045(3) 0.034(4) -0.003(2) -0.025(4)
C42 0.051(3) 0.220(7) 0.049(3) 0.044(4) 0.007(3) -0.009(4)
C43 0.052(3) 0.108(4) 0.033(2) 0.015(2) 0.013(2) 0.002(2)
C44 0.041(2) 0.086(3) 0.030(2) -0.002(2) 0.0101(17) 0.000(2)
C45 0.081(3) 0.095(4) 0.036(2) 0.005(2) 0.019(2) -0.010(3)
C46 0.061(3) 0.049(2) 0.038(2) 0.0031(19) 0.0163(19) 0.0038(19)
C47 0.058(3) 0.053(2) 0.050(2) 0.017(2) 0.006(2) 0.000(2)
C48 0.050(2) 0.043(2) 0.055(2) 0.0030(18) 0.015(2) 0.0036(17)

loop_
_atom_type_symbol
_atom_type_description
_atom_type_scat_dispersion_real
_atom_type_scat_dispersion_imag
_atom_type_scat_source
C C 0.0033 0.0016 'International Tables Vol C Tables 4.2.6.8 and 6.1.1.4'
H H 0.0000 0.0000 'International Tables Vol C Tables 4.2.6.8 and 6.1.1.4'
N N 0.0061 0.0033 'International Tables Vol C Tables 4.2.6.8 and 6.1.1.4'
O O 0.0106 0.0060 'International Tables Vol C Tables 4.2.6.8 and 6.1.1.4'
Co Co 0.3494 0.9721 'International Tables Vol C Tables 4.2.6.8 and 6.1.1.4'

loop_
_geom_angle_atom_site_label_1
_geom_angle_atom_site_label_2
_geom_angle_atom_site_label_3
_geom_angle
_geom_angle_site_symmetry_1
_geom_angle_site_symmetry_3
O7 Co1 O2 95.01(10) . .
O7 Co1 O3 177.90(10) . 1_655
O2 Co1 O3 84.77(11) . 1_655
O7 Co1 N1 90.46(10) . .
O2 Co1 N1 87.31(10) . .
O3 Co1 N1 91.62(11) 1_655 .
O7 Co1 N5 89.17(10) . .
O2 Co1 N5 173.91(11) . .
O3 Co1 N5 91.22(11) 1_655 .
N1 Co1 N5 88.23(11) . .
O7 Co1 O5 88.91(9) . .
O2 Co1 O5 95.71(9) . .
O3 Co1 O5 89.04(9) 1_655 .
N1 Co1 O5 176.96(10) . .
N5 Co1 O5 88.78(9) . .
O6 Co2 O1 95.40(10) . .
O6 Co2 O8 89.36(10) . 2_565
O1 Co2 O8 173.97(9) . 2_565
O6 Co2 N8 176.74(11) . 2_475
O1 Co2 N8 87.78(11) . 2_475
O8 Co2 N8 87.41(11) 2_565 2_475
O6 Co2 N4 91.23(11) . 2_475
O1 Co2 N4 88.31(10) . 2_475
O8 Co2 N4 87.90(10) 2_565 2_475
N8 Co2 N4 88.14(11) 2_475 2_475
O6 Co2 O5 89.15(9) . .
O1 Co2 O5 94.51(9) . .
O8 Co2 O5 89.24(9) 2_565 .
N8 Co2 O5 91.33(10) 2_475 .
N4 Co2 O5 177.11(11) 2_475 .
C1 O1 Co2 138.1(2) . .
C1 O2 Co1 135.5(2) . .
C10 O3 Co1 131.2(2) . 1_455
Co1 O5 Co2 112.99(10) . .
Co1 O5 H5A 109.0 . .
Co2 O5 H5A 109.0 . .
Co1 O5 H5B 109.0 . .
Co2 O5 H5B 109.0 . .
H5A O5 H5B 107.8 . .
C11 O6 Co2 135.0(2) . .
C11 O7 Co1 136.2(2) . .
C20 O8 Co2 127.9(2) . 2_564
H10A O10 H10B 109.5 . .
C21 N1 C22 104.5(3) . .
C21 N1 Co1 128.8(2) . .
C22 N1 Co1 126.7(2) . .
C21 N2 C23 107.0(3) . .
C21 N2 C24 126.3(4) . .
C23 N2 C24 126.7(3) . .
C33 N3 C32 106.8(3) . .
C33 N3 C31 125.4(3) . .
C32 N3 C31 127.6(3) . .
C32 N4 C34 105.1(3) . .
C32 N4 Co2 130.7(2) . 2_674
C34 N4 Co2 123.8(2) . 2_674
C35 N5 C36 105.0(3) . .
C35 N5 Co1 123.6(2) . .
C36 N5 Co1 130.0(2) . .
C35 N6 C37 106.2(3) . .
C35 N6 C38 125.9(4) . .
C37 N6 C38 127.8(4) . .
C46 N7 C47 107.3(3) . .
C46 N7 C45 126.0(4) . .
C47 N7 C45 126.5(4) . .
C46 N8 C48 105.5(3) . .
C46 N8 Co2 123.7(2) . 2_674
C48 N8 Co2 129.4(2) . 2_674
O1 C1 O2 126.0(3) . .
O1 C1 C2 118.3(3) . .
O2 C1 C2 115.7(3) . .
C3 C2 C1 116.3(3) . .
C3 C2 H2A 108.2 . .
C1 C2 H2A 108.2 . .
C3 C2 H2B 108.2 . .
C1 C2 H2B 108.2 . .
H2A C2 H2B 107.4 . .
C8 C3 C4 116.4(3) . .
C8 C3 C2 121.4(3) . .
C4 C3 C2 122.2(3) . .
C5 C4 C3 122.2(4) . .
C5 C4 H4 118.9 . .
C3 C4 H4 118.9 . .
C4 C5 C6 120.4(3) . .
C4 C5 H5 119.8 . .
C6 C5 H5 119.8 . .
C7 C6 C5 117.4(3) . .
C7 C6 C9 121.2(3) . .
C5 C6 C9 121.4(3) . .
C6 C7 C8 121.4(3) . .
C6 C7 H7 119.3 . .
C8 C7 H7 119.3 . .
C3 C8 C7 122.1(3) . .
C3 C8 H8 118.9 . .
C7 C8 H8 118.9 . .
C6 C9 C10 114.3(3) . .
C6 C9 H9A 108.7 . .
C10 C9 H9A 108.7 . .
C6 C9 H9B 108.7 . .
C10 C9 H9B 108.7 . .
H9A C9 H9B 107.6 . .
O4 C10 O3 125.6(3) . .
O4 C10 C9 119.1(3) . .
O3 C10 C9 115.4(3) . .
O7 C11 O6 127.2(3) . .
O7 C11 C12 118.0(3) . .
O6 C11 C12 114.8(3) . .
C13 C12 C11 117.1(3) . .
C13 C12 H12A 108.0 . .
C11 C12 H12A 108.0 . .
C13 C12 H12B 108.0 . .
C11 C12 H12B 108.0 . .
H12A C12 H12B 107.3 . .
C14 C13 C18 117.0(3) . .
C14 C13 C12 121.0(3) . .
C18 C13 C12 121.9(3) . .
C13 C14 C15 121.4(4) . .
C13 C14 H14 119.3 . .
C15 C14 H14 119.3 . .
C16 C15 C14 121.3(3) . .
C16 C15 H15 119.3 . .
C14 C15 H15 119.3 . .
C17 C16 C15 117.6(3) . .
C17 C16 C19 120.5(3) . .
C15 C16 C19 121.9(3) . .
C16 C17 C18 121.4(3) . .
C16 C17 H17 119.3 . .
C18 C17 H17 119.3 . .
C17 C18 C13 121.3(3) . .
C17 C18 H18 119.4 . .
C13 C18 H18 119.4 . .
C16 C19 C20 114.0(3) . .
C16 C19 H19A 108.8 . .
C20 C19 H19A 108.8 . .
C16 C19 H19B 108.8 . .
C20 C19 H19B 108.8 . .
H19A C19 H19B 107.7 . .
O9 C20 O8 125.6(3) . .
O9 C20 C19 118.0(3) . .
O8 C20 C19 116.4(3) . .
N1 C21 N2 111.9(3) . .
N1 C21 H21 124.0 . .
N2 C21 H21 124.0 . .
C23 C22 N1 110.2(4) . .
C23 C22 H22 124.9 . .
N1 C22 H22 124.9 . .
C22 C23 N2 106.5(3) . .
C22 C23 H23 126.8 . .
N2 C23 H23 126.8 . .
N2 C24 C25 112.9(3) . .
N2 C24 H24A 109.0 . .
C25 C24 H24A 109.0 . .
N2 C24 H24B 109.0 . .
C25 C24 H24B 109.0 . .
H24A C24 H24B 107.8 . .
C30 C25 C26 118.6(4) . .
C30 C25 C24 121.8(4) . .
C26 C25 C24 119.6(4) . .
C25 C26 C27 122.3(4) . .
C25 C26 H26 118.9 . .
C27 C26 H26 118.9 . .
C28 C27 C26 117.8(4) . .
C28 C27 C31 120.9(4) . .
C26 C27 C31 121.3(4) . .
C29 C28 C27 121.0(4) . .
C29 C28 H28 119.5 . .
C27 C28 H28 119.5 . .
C28 C29 C30 119.8(5) . .
C28 C29 H29 120.1 . .
C30 C29 H29 120.1 . .
C25 C30 C29 120.5(4) . .
C25 C30 H30 119.8 . .
C29 C30 H30 119.8 . .
N3 C31 C27 111.3(3) . .
N3 C31 H31A 109.4 . .
C27 C31 H31A 109.4 . .
N3 C31 H31B 109.4 . .
C27 C31 H31B 109.4 . .
H31A C31 H31B 108.0 . .
N4 C32 N3 111.7(3) . .
N4 C32 H32 124.1 . .
N3 C32 H32 124.1 . .
C34 C33 N3 105.9(3) . .
C34 C33 H33 127.0 . .
N3 C33 H33 127.0 . .
C33 C34 N4 110.4(3) . .
C33 C34 H34 124.8 . .
N4 C34 H34 124.8 . .
N5 C35 N6 111.4(3) . .
N5 C35 H35 124.3 . .
N6 C35 H35 124.3 . .
C37 C36 N5 110.0(3) . .
C37 C36 H36 125.0 . .
N5 C36 H36 125.0 . .
C36 C37 N6 107.4(3) . .
C36 C37 H37 126.3 . .
N6 C37 H37 126.3 . .
N6 C38 C39 112.6(3) . .
N6 C38 H38A 109.1 . .
C39 C38 H38A 109.1 . .
N6 C38 H38B 109.1 . .
C39 C38 H38B 109.1 . .
H38A C38 H38B 107.8 . .
C40 C39 C44 119.5(4) . .
C40 C39 C38 122.7(4) . .
C44 C39 C38 117.8(4) . .
C39 C40 C41 120.0(5) . .
C39 C40 H40 120.0 . .
C41 C40 H40 120.0 . .
C42 C41 C40 119.6(5) . .
C42 C41 H41 120.2 . .
C40 C41 H41 120.2 . .
C41 C42 C43 121.1(5) . .
C41 C42 H42 119.4 . .
C43 C42 H42 119.4 . .
C42 C43 C44 118.7(4) . .
C42 C43 C45 121.3(4) . .
C44 C43 C45 120.0(4) . .
C39 C44 C43 121.0(4) . .
C39 C44 H44 119.5 . .
C43 C44 H44 119.5 . .
N7 C45 C43 110.9(4) . .
N7 C45 H45A 109.5 . .
C43 C45 H45A 109.5 . .
N7 C45 H45B 109.5 . .
C43 C45 H45B 109.5 . .
H45A C45 H45B 108.1 . .
N8 C46 N7 111.0(3) . .
N8 C46 H46 124.5 . .
N7 C46 H46 124.5 . .
C48 C47 N7 106.8(3) . .
C48 C47 H47 126.6 . .
N7 C47 H47 126.6 . .
C47 C48 N8 109.5(3) . .
C47 C48 H48 125.2 . .
N8 C48 H48 125.2 . .

loop_
_geom_bond_atom_site_label_1
_geom_bond_atom_site_label_2
_geom_bond_distance
_geom_bond_site_symmetry_2
Co1 O7 2.057(2) .
Co1 O2 2.101(2) .
Co1 O3 2.102(2) 1_655
Co1 N1 2.119(3) .
Co1 N5 2.154(3) .
Co1 O5 2.165(2) .
Co2 O6 2.066(2) .
Co2 O1 2.068(2) .
Co2 O8 2.095(2) 2_565
Co2 N8 2.128(3) 2_475
Co2 N4 2.131(3) 2_475
Co2 O5 2.188(2) .
O1 C1 1.237(4) .
O2 C1 1.248(4) .
O3 C10 1.261(4) .
O3 Co1 2.102(2) 1_455
O4 C10 1.242(4) .
O5 H5A 0.8499 .
O5 H5B 0.8500 .
O6 C11 1.257(4) .
O7 C11 1.238(4) .
O8 C20 1.255(4) .
O8 Co2 2.095(2) 2_564
O9 C20 1.251(4) .
O10 H10A 0.8501 .
O10 H10B 0.8500 .
N1 C21 1.303(5) .
N1 C22 1.371(5) .
N2 C21 1.342(4) .
N2 C23 1.342(5) .
N2 C24 1.453(5) .
N3 C33 1.356(4) .
N3 C32 1.356(4) .
N3 C31 1.467(4) .
N4 C32 1.295(4) .
N4 C34 1.371(4) .
N4 Co2 2.131(3) 2_674
N5 C35 1.325(4) .
N5 C36 1.357(4) .
N6 C35 1.348(5) .
N6 C37 1.352(5) .
N6 C38 1.459(5) .
N7 C46 1.345(5) .
N7 C47 1.350(5) .
N7 C45 1.465(5) .
N8 C46 1.311(4) .
N8 C48 1.374(5) .
N8 Co2 2.128(3) 2_674
C1 C2 1.524(4) .
C2 C3 1.497(5) .
C2 H2A 0.9700 .
C2 H2B 0.9700 .
C3 C8 1.382(5) .
C3 C4 1.391(5) .
C4 C5 1.385(5) .
C4 H4 0.9300 .
C5 C6 1.400(5) .
C5 H5 0.9300 .
C6 C7 1.378(5) .
C6 C9 1.516(4) .
C7 C8 1.384(5) .
C7 H7 0.9300 .
C8 H8 0.9300 .
C9 C10 1.531(5) .
C9 H9A 0.9700 .
C9 H9B 0.9700 .
C11 C12 1.536(5) .
C12 C13 1.499(5) .
C12 H12A 0.9700 .
C12 H12B 0.9700 .
C13 C14 1.380(5) .
C13 C18 1.392(5) .
C14 C15 1.388(5) .
C14 H14 0.9300 .
C15 C16 1.378(5) .
C15 H15 0.9300 .
C16 C17 1.377(5) .
C16 C19 1.513(5) .
C17 C18 1.383(5) .
C17 H17 0.9300 .
C18 H18 0.9300 .
C19 C20 1.529(5) .
C19 H19A 0.9700 .
C19 H19B 0.9700 .
C21 H21 0.9300 .
C22 C23 1.339(5) .
C22 H22 0.9300 .
C23 H23 0.9300 .
C24 C25 1.512(5) .
C24 H24A 0.9700 .
C24 H24B 0.9700 .
C25 C30 1.358(6) .
C25 C26 1.372(5) .
C26 C27 1.373(5) .
C26 H26 0.9300 .
C27 C28 1.370(6) .
C27 C31 1.497(5) .
C28 C29 1.363(7) .
C28 H28 0.9300 .
C29 C30 1.378(7) .
C29 H29 0.9300 .
C30 H30 0.9300 .
C31 H31A 0.9700 .
C31 H31B 0.9700 .
C32 H32 0.9300 .
C33 C34 1.345(5) .
C33 H33 0.9300 .
C34 H34 0.9300 .
C35 H35 0.9300 .
C36 C37 1.342(5) .
C36 H36 0.9300 .
C37 H37 0.9300 .
C38 C39 1.517(6) .
C38 H38A 0.9700 .
C38 H38B 0.9700 .
C39 C40 1.374(6) .
C39 C44 1.387(6) .
C40 C41 1.394(8) .
C40 H40 0.9300 .
C41 C42 1.376(8) .
C41 H41 0.9300 .
C42 C43 1.377(6) .
C42 H42 0.9300 .
C43 C44 1.387(5) .
C43 C45 1.505(6) .
C44 H44 0.9300 .
C45 H45A 0.9700 .
C45 H45B 0.9700 .
C46 H46 0.9300 .
C47 C48 1.340(5) .
C47 H47 0.9300 .
C48 H48 0.9300 .

loop_
_geom_torsion_atom_site_label_1
_geom_torsion_atom_site_label_2
_geom_torsion_atom_site_label_3
_geom_torsion_atom_site_label_4
_geom_torsion
_geom_torsion_site_symmetry_1
O6 Co2 O1 C1 -66.7(4) .
O8 Co2 O1 C1 151.1(9) 2_565
N8 Co2 O1 C1 114.0(4) 2_475
N4 Co2 O1 C1 -157.8(4) 2_475
O5 Co2 O1 C1 22.9(4) .
O7 Co1 O2 C1 71.2(3) .
O3 Co1 O2 C1 -106.7(3) 1_655
N1 Co1 O2 C1 161.4(3) .
N5 Co1 O2 C1 -155.6(9) .
O5 Co1 O2 C1 -18.2(3) .
O7 Co1 O5 Co2 -54.35(11) .
O2 Co1 O5 Co2 40.58(12) .
O3 Co1 O5 Co2 125.23(11) 1_655
N1 Co1 O5 Co2 -132.3(19) .
N5 Co1 O5 Co2 -143.54(11) .
O6 Co2 O5 Co1 53.66(11) .
O1 Co2 O5 Co1 -41.70(11) .
O8 Co2 O5 Co1 143.03(11) 2_565
N8 Co2 O5 Co1 -129.57(11) 2_475
N4 Co2 O5 Co1 151(2) 2_475
O1 Co2 O6 C11 74.1(3) .
O8 Co2 O6 C11 -109.6(3) 2_565
N8 Co2 O6 C11 -118.9(18) 2_475
N4 Co2 O6 C11 162.5(3) 2_475
O5 Co2 O6 C11 -20.4(3) .
O2 Co1 O7 C11 -72.3(3) .
O3 Co1 O7 C11 12(3) 1_655
N1 Co1 O7 C11 -159.6(3) .
N5 Co1 O7 C11 112.1(3) .
O5 Co1 O7 C11 23.3(3) .
O7 Co1 N1 C21 127.3(3) .
O2 Co1 N1 C21 32.3(3) .
O3 Co1 N1 C21 -52.3(3) 1_655
N5 Co1 N1 C21 -143.5(3) .
O5 Co1 N1 C21 -154.7(18) .
O7 Co1 N1 C22 -49.0(3) .
O2 Co1 N1 C22 -144.0(3) .
O3 Co1 N1 C22 131.4(3) 1_655
N5 Co1 N1 C22 40.2(3) .
O5 Co1 N1 C22 29(2) .
O7 Co1 N5 C35 141.1(3) .
O2 Co1 N5 C35 7.7(12) .
O3 Co1 N5 C35 -41.0(3) 1_655
N1 Co1 N5 C35 50.6(3) .
O5 Co1 N5 C35 -130.0(3) .
O7 Co1 N5 C36 -23.5(3) .
O2 Co1 N5 C36 -156.9(9) .
O3 Co1 N5 C36 154.4(3) 1_655
N1 Co1 N5 C36 -114.0(3) .
O5 Co1 N5 C36 65.4(3) .
Co2 O1 C1 O2 3.0(6) .
Co2 O1 C1 C2 -177.3(3) .
Co1 O2 C1 O1 -6.2(6) .
Co1 O2 C1 C2 174.1(2) .
O1 C1 C2 C3 -5.6(5) .
O2 C1 C2 C3 174.2(3) .
C1 C2 C3 C8 66.8(4) .
C1 C2 C3 C4 -110.1(4) .
C8 C3 C4 C5 -0.3(5) .
C2 C3 C4 C5 176.7(3) .
C3 C4 C5 C6 -1.2(6) .
C4 C5 C6 C7 1.5(5) .
C4 C5 C6 C9 -178.8(3) .
C5 C6 C7 C8 -0.4(5) .
C9 C6 C7 C8 179.9(3) .
C4 C3 C8 C7 1.5(5) .
C2 C3 C8 C7 -175.6(3) .
C6 C7 C8 C3 -1.1(5) .
C7 C6 C9 C10 -120.4(4) .
C5 C6 C9 C10 60.0(5) .
Co1 O3 C10 O4 -4.8(5) 1_455
Co1 O3 C10 C9 175.6(2) 1_455
C6 C9 C10 O4 113.2(4) .
C6 C9 C10 O3 -67.1(4) .
Co1 O7 C11 O6 12.9(6) .
Co1 O7 C11 C12 -165.3(2) .
Co2 O6 C11 O7 -14.7(6) .
Co2 O6 C11 C12 163.6(2) .
O7 C11 C12 C13 -23.3(5) .
O6 C11 C12 C13 158.2(3) .
C11 C12 C13 C14 -119.6(4) .
C11 C12 C13 C18 61.3(5) .
C18 C13 C14 C15 2.0(5) .
C12 C13 C14 C15 -177.1(4) .
C13 C14 C15 C16 -1.3(6) .
C14 C15 C16 C17 -1.0(5) .
C14 C15 C16 C19 178.8(3) .
C15 C16 C17 C18 2.5(5) .
C19 C16 C17 C18 -177.3(3) .
C16 C17 C18 C13 -1.8(6) .
C14 C13 C18 C17 -0.4(5) .
C12 C13 C18 C17 178.6(3) .
C17 C16 C19 C20 102.6(4) .
C15 C16 C19 C20 -77.2(4) .
Co2 O8 C20 O9 -9.2(5) 2_564
Co2 O8 C20 C19 170.7(2) 2_564
C16 C19 C20 O9 -136.2(3) .
C16 C19 C20 O8 43.9(5) .
C22 N1 C21 N2 -0.4(4) .
Co1 N1 C21 N2 -177.3(2) .
C23 N2 C21 N1 1.0(5) .
C24 N2 C21 N1 178.5(4) .
C21 N1 C22 C23 -0.5(4) .
Co1 N1 C22 C23 176.6(3) .
N1 C22 C23 N2 1.1(5) .
C21 N2 C23 C22 -1.3(4) .
C24 N2 C23 C22 -178.7(4) .
C21 N2 C24 C25 110.6(4) .
C23 N2 C24 C25 -72.5(6) .
N2 C24 C25 C30 -57.7(6) .
N2 C24 C25 C26 123.2(4) .
C30 C25 C26 C27 -1.2(6) .
C24 C25 C26 C27 177.9(4) .
C25 C26 C27 C28 0.9(6) .
C25 C26 C27 C31 178.1(3) .
C26 C27 C28 C29 -0.1(8) .
C31 C27 C28 C29 -177.3(5) .
C27 C28 C29 C30 -0.4(11) .
C26 C25 C30 C29 0.6(8) .
C24 C25 C30 C29 -178.4(6) .
C28 C29 C30 C25 0.1(11) .
C33 N3 C31 C27 59.4(5) .
C32 N3 C31 C27 -115.1(4) .
C28 C27 C31 N3 72.3(5) .
C26 C27 C31 N3 -104.8(4) .
C34 N4 C32 N3 0.7(4) .
Co2 N4 C32 N3 -172.0(2) 2_674
C33 N3 C32 N4 0.0(4) .
C31 N3 C32 N4 175.3(3) .
C32 N3 C33 C34 -0.7(4) .
C31 N3 C33 C34 -176.1(3) .
N3 C33 C34 N4 1.2(5) .
C32 N4 C34 C33 -1.2(4) .
Co2 N4 C34 C33 172.2(3) 2_674
C36 N5 C35 N6 -0.1(4) .
Co1 N5 C35 N6 -167.9(2) .
C37 N6 C35 N5 0.3(4) .
C38 N6 C35 N5 178.2(3) .
C35 N5 C36 C37 -0.2(4) .
Co1 N5 C36 C37 166.6(3) .
N5 C36 C37 N6 0.4(5) .
C35 N6 C37 C36 -0.4(4) .
C38 N6 C37 C36 -178.2(4) .
C35 N6 C38 C39 -60.5(6) .
C37 N6 C38 C39 116.9(5) .
N6 C38 C39 C40 -30.7(7) .
N6 C38 C39 C44 149.9(4) .
C44 C39 C40 C41 -2.5(9) .
C38 C39 C40 C41 178.2(6) .
C39 C40 C41 C42 1.8(11) .
C40 C41 C42 C43 -1.1(11) .
C41 C42 C43 C44 1.1(10) .
C41 C42 C43 C45 179.9(6) .
C40 C39 C44 C43 2.6(7) .
C38 C39 C44 C43 -178.1(4) .
C42 C43 C44 C39 -1.8(7) .
C45 C43 C44 C39 179.3(4) .
C46 N7 C45 C43 107.2(5) .
C47 N7 C45 C43 -66.1(5) .
C42 C43 C45 N7 -47.5(7) .
C44 C43 C45 N7 131.3(4) .
C48 N8 C46 N7 0.3(4) .
Co2 N8 C46 N7 167.9(2) 2_674
C47 N7 C46 N8 -0.1(4) .
C45 N7 C46 N8 -174.5(4) .
C46 N7 C47 C48 -0.2(4) .
C45 N7 C47 C48 174.2(4) .
N7 C47 C48 N8 0.3(5) .
C46 N8 C48 C47 -0.4(4) .
Co2 N8 C48 C47 -167.0(3) 2_674
